data_4088515
loop_
_publ_author_name
'Doherty, Simon'
'Knight, Julian G.'
'Perry, Daniel O.'
'Ward, Nicholas A. B.'
'Bittner, Dror M.'
'McFarlane, William'
'Wills, Corinne'
'Probert, Michael R.'

_publ_section_title
;
 Triaryl-Like MONO-, BIS-, and TRISKITPHOS Phosphines: Synthesis, Solution
 NMR Studies, and a Comparison in Gold-Catalyzed Carbon--Heteroatom Bond
 Forming 5-exo-dig and 6-endo-dig Cyclizations
;
_journal_issue 9
_journal_name_full Organometallics
_journal_page_first 1265
_journal_paper_doi 10.1021/acs.organomet.6b00146
_journal_volume 35
_journal_year 2016
_chemical_formula_moiety 'C66 H45 Au Cl P, 0.5(C H Cl3), 3(C H4 O)'
_chemical_formula_sum 'C69.5 H57.5 Au Cl2.5 O3 P'
_chemical_formula_weight 1257.21
_space_group_crystal_system triclinic
_space_group_IT_number 2
_space_group_name_Hall '-P 1'
_space_group_name_H-M_alt 'P -1'
_atom_sites_solution_hydrogens geom
_atom_sites_solution_primary direct
_audit_creation_date 2015-07-17
_audit_creation_method
;
Olex2 1.2
(compiled 2015.01.26 svn.r3151 for OlexSys, GUI svn.r4998)
;
_cell_angle_alpha 90.812(2)
_cell_angle_beta 97.791(2)
_cell_angle_gamma 114.377(3)
_cell_formula_units_Z 2
_cell_length_a 11.9837(4)
_cell_length_b 13.0538(4)
_cell_length_c 19.8023(6)
_cell_measurement_reflns_used 18847
_cell_measurement_temperature 150.0
_cell_measurement_theta_max 29.0208
_cell_measurement_theta_min 2.8011
_cell_volume 2787.07(17)
_computing_cell_refinement
;
CrysAlisPro, Agilent Technologies,
Version 1.171.37.33 (release 27-03-2014 CrysAlis171 .NET)
(compiled Mar 27 2014,17:12:48)
;
_computing_data_collection
;
CrysAlisPro, Agilent Technologies,
Version 1.171.37.33 (release 27-03-2014 CrysAlis171 .NET)
(compiled Mar 27 2014,17:12:48)
;
_computing_data_reduction
;
CrysAlisPro, Agilent Technologies,
Version 1.171.37.33 (release 27-03-2014 CrysAlis171 .NET)
(compiled Mar 27 2014,17:12:48)
;
_computing_molecular_graphics 'Olex2 (Dolomanov et al., 2009)'
_computing_publication_material 'Olex2 (Dolomanov et al., 2009)'
_computing_structure_refinement 'XL (Sheldrick, 2008)'
_computing_structure_solution 'XT (Sheldrick, 2015)'
_diffrn_ambient_temperature 150.0
_diffrn_detector 'CCD plate'
_diffrn_detector_area_resol_mean 10.3968
_diffrn_detector_type Atlas
_diffrn_measured_fraction_theta_full 0.998
_diffrn_measured_fraction_theta_max 0.843
_diffrn_measurement_details
;
#__ type_ start__ end____ width___ exp.time_
  1 omega  -74.00   25.00   1.0000    4.0000
omega____ theta____ kappa____ phi______ frames
    -      -10.5696  -77.0000    0.0000 99

#__ type_ start__ end____ width___ exp.time_
  2 omega  -13.00   88.00   1.0000    4.0000
omega____ theta____ kappa____ phi______ frames
    -       12.2102   38.0000  -60.0000 101

#__ type_ start__ end____ width___ exp.time_
  3 omega  -17.00   89.00   1.0000    4.0000
omega____ theta____ kappa____ phi______ frames
    -       12.2102   38.0000 -180.0000 106

#__ type_ start__ end____ width___ exp.time_
  4 omega  -44.00   28.00   1.0000    4.0000
omega____ theta____ kappa____ phi______ frames
    -       12.2102  -38.0000 -150.0000 72

#__ type_ start__ end____ width___ exp.time_
  5 omega  -52.00   49.00   1.0000    4.0000
omega____ theta____ kappa____ phi______ frames
    -       14.0000  -65.0000   21.0000 101

#__ type_ start__ end____ width___ exp.time_
  6 omega  -57.00   47.00   1.0000    4.0000
omega____ theta____ kappa____ phi______ frames
    -       14.0000  -67.0000  141.0000 104

#__ type_ start__ end____ width___ exp.time_
  7 omega   13.00   70.00   1.0000    4.0000
omega____ theta____ kappa____ phi______ frames
    -       14.0000 -119.0000  -43.0000 57
;
_diffrn_measurement_device 'four-circle diffractometer'
_diffrn_measurement_device_type 'Xcalibur, Atlas, Gemini ultra'
_diffrn_measurement_method '\w scans'
_diffrn_orient_matrix_UB_11 -0.0388663000
_diffrn_orient_matrix_UB_12 -0.0080819000
_diffrn_orient_matrix_UB_13 -0.0318209000
_diffrn_orient_matrix_UB_21 0.0498712000
_diffrn_orient_matrix_UB_22 0.0419714000
_diffrn_orient_matrix_UB_23 -0.0132944000
_diffrn_orient_matrix_UB_31 0.0181449000
_diffrn_orient_matrix_UB_32 -0.0418737000
_diffrn_orient_matrix_UB_33 -0.0112097000
_diffrn_radiation_monochromator graphite
_diffrn_radiation_probe x-ray
_diffrn_radiation_type MoK\a
_diffrn_radiation_wavelength 0.71073
_diffrn_reflns_av_R_equivalents 0.0323
_diffrn_reflns_av_unetI/netI 0.0369
_diffrn_reflns_Laue_measured_fraction_full 0.998
_diffrn_reflns_Laue_measured_fraction_max 0.843
_diffrn_reflns_limit_h_max 15
_diffrn_reflns_limit_h_min -15
_diffrn_reflns_limit_k_max 17
_diffrn_reflns_limit_k_min -17
_diffrn_reflns_limit_l_max 26
_diffrn_reflns_limit_l_min -25
_diffrn_reflns_number 41654
_diffrn_reflns_point_group_measured_fraction_full 0.998
_diffrn_reflns_point_group_measured_fraction_max 0.843
_diffrn_reflns_theta_full 25.242
_diffrn_reflns_theta_max 29.021
_diffrn_reflns_theta_min 2.801
_diffrn_source 'Enhance (Mo) X-ray Source'
_exptl_absorpt_coefficient_mu 2.837
_exptl_absorpt_correction_T_max 1.00000
_exptl_absorpt_correction_T_min 0.84127
_exptl_absorpt_correction_type multi-scan
_exptl_absorpt_process_details
;
CrysAlisPro, Agilent Technologies,
Version 1.171.37.33 (release 27-03-2014 CrysAlis171 .NET)
(compiled Mar 27 2014,17:12:48)
Empirical absorption correction using spherical harmonics,
 implemented in SCALE3 ABSPACK scaling algorithm.
Empirical absorption correction using spherical harmonics,
 implemented in SCALE3 ABSPACK scaling algorithm.
;
_exptl_crystal_colour 'clear light colourless'
_exptl_crystal_colour_lustre clear
_exptl_crystal_colour_modifier light
_exptl_crystal_colour_primary colourless
_exptl_crystal_density_diffrn 1.498
_exptl_crystal_description block
_exptl_crystal_F_000 1270
_exptl_crystal_size_max 0.4857
_exptl_crystal_size_mid 0.3635
_exptl_crystal_size_min 0.3063
_refine_diff_density_max 1.003
_refine_diff_density_min -1.095
_refine_diff_density_rms 0.101
_refine_ls_extinction_method none
_refine_ls_goodness_of_fit_ref 1.045
_refine_ls_hydrogen_treatment constr
_refine_ls_matrix_type full
_refine_ls_number_parameters 729
_refine_ls_number_reflns 12527
_refine_ls_number_restraints 673
_refine_ls_restrained_S_all 1.034
_refine_ls_R_factor_all 0.0392
_refine_ls_R_factor_gt 0.0326
_refine_ls_shift/su_max 0.004
_refine_ls_shift/su_mean 0.000
_refine_ls_structure_factor_coef Fsqd
_refine_ls_weighting_details 'w=1/[\s^2^(Fo^2^)+(0.0340P)^2^+5.6262P] where P=(Fo^2^+2Fc^2^)/3'
_refine_ls_weighting_scheme calc
_refine_ls_wR_factor_gt 0.0782
_refine_ls_wR_factor_ref 0.0822
_reflns_Friedel_coverage 0.000
_reflns_number_gt 11269
_reflns_number_total 12527
_reflns_threshold_expression 'I > 2\s(I)'
_cod_data_source_file om6b00146_si_002.cif
_cod_data_source_block jgk73
_cod_original_cell_volume 2787.07(15)
_cod_original_formula_sum 'C69.50 H57.50 Au Cl2.50 O3 P'
_cod_database_code 4088515
_shelxl_version_number 2014/6
_chemical_oxdiff_formula 'C66 H13 P Au Cl'
_shelx_space_group_comment
;
The symmetry employed for this shelxl refinement is uniquely defined
by the following loop, which should always be used as a source of
symmetry information in preference to the above space-group names.
They are only intended as comments.
;
_reflns_odcompleteness_completeness 98.88
_reflns_odcompleteness_iscentric 1
_reflns_odcompleteness_theta 26.32
_olex2_refinement_description
;
1. Fixed Uiso
 At 1.2 times of:
  All C(H) groups
 At 1.5 times of:
  All C(H,H,H) groups, All O(H) groups, All O(H,H) groups
2. Restrained distances
 O1M-C1M \\sim O1M-C5M
 with sigma of 0.02
 O1M-C1M \\sim O2M_$2-C2M_$2 \\sim O3M_$1-C3M_$1
 with sigma of 0.02
 O3M-C3M \\sim O4M-C4M
 with sigma of 0.02
 Cl3S-C1S \\sim Cl1S-C1S \\sim Cl2S-C1S
 with sigma of 0.02
 Cl1S-C1S \\sim Cl2S-C1S \\sim Cl3S-C1S
 with sigma of 0.02
3. Uiso/Uaniso restraints and constraints
Uanis(C1M) = Uanis(C5M)
Uanis(C3M) = Uanis(C4M)
Uanis(O3M) = Uanis(O4M)
4. Rigid body (RIGU) restrains
 All non-hydrogen atoms
 with sigma for 1-2 distances of 0.004 and sigma for 1-3 distances of 0.004
5. Others
 Fixed Sof: Cl1S(0.5) Cl2S(0.5) Cl3S(0.5) H1M(0.7326) H1MA(0.2674)
 O3M(0.84623) H3M(0.84623) O4M(0.15377) H4M(0.15377) C1M(0.7326) H1MB(0.7326)
 H1MC(0.7326) H1MD(0.7326) C1S(0.5) H1S(0.5) C3M(0.84623) H3MA(0.84623)
 H3MB(0.84623) H3MC(0.84623) C4M(0.15377) H4MA(0.15377) H4MB(0.15377)
 H4MC(0.15377) C5M(0.2674) H5MA(0.2674) H5MB(0.2674) H5MC(0.2674)
6.a Ternary CH refined with riding coordinates:
 C1S(H1S), C2(H2), C9(H9), C24(H24), C31(H31), C46(H46), C53(H53)
6.b Aromatic/amide H refined with riding coordinates:
 C4(H4), C5(H5), C6(H6), C7(H7), C11(H11), C12(H12), C13(H13), C14(H14),
 C18(H18), C19(H19), C20(H20), C21(H21), C22(H22), C26(H26), C27(H27), C28(H28),
  C29(H29), C33(H33), C34(H34), C35(H35), C36(H36), C40(H40), C41(H41),
 C42(H42), C43(H43), C44(H44), C48(H48), C49(H49), C50(H50), C51(H51), C55(H55),
  C56(H56), C57(H57), C58(H58), C62(H62), C63(H63), C64(H64), C65(H65), C66(H66)
6.c Tetrahedral OH refined with riding coordinates:
 O1M(H1M), O1M(H1MA)
6.d Idealised Me refined as rotating group:
 C1M(H1MB,H1MC,H1MD), C2M(H2MA,H2MB,H2MC), C3M(H3MA,H3MB,H3MC), C4M(H4MA,H4MB,
 H4MC), C5M(H5MA,H5MB,H5MC)
6.e Idealised tetrahedral OH refined as rotating group:
 O2M(H2M), O3M(H3M), O4M(H4M)
;
_olex2_submission_special_instructions 'No special instructions were received'

loop_
_space_group_symop_operation_xyz
'x, y, z'
'-x, -y, -z'

loop_
_atom_site_label
_atom_site_type_symbol
_atom_site_fract_x
_atom_site_fract_y
_atom_site_fract_z
_atom_site_U_iso_or_equiv
_atom_site_adp_type
_atom_site_occupancy
_atom_site_site_symmetry_order
_atom_site_calc_flag
_atom_site_refinement_flags_posn
_atom_site_refinement_flags_adp
_atom_site_refinement_flags_occupancy
_atom_site_disorder_assembly
_atom_site_disorder_group
Au1 Au 0.25924(2) 1.00752(2) -0.19895(2) 0.02274(5) Uani 1 1 d . U . . .
Cl1 Cl 0.39746(11) 1.18796(9) -0.16062(7) 0.0570(3) Uani 1 1 d . U . . .
Cl1S Cl -0.6292(3) 0.4111(3) -0.5272(2) 0.0856(10) Uani 0.5 1 d D U P A -1
Cl2S Cl -0.4170(3) 0.6127(2) -0.54159(15) 0.0695(8) Uani 0.5 1 d D U P A -1
Cl3S Cl -0.4153(3) 0.4909(3) -0.42307(15) 0.0714(8) Uani 0.5 1 d D U P A -1
P1 P 0.12360(7) 0.83415(6) -0.23975(4) 0.01137(14) Uani 1 1 d . U . . .
O1M O 0.2870(4) 0.6696(4) -0.6538(2) 0.0886(14) Uani 1 1 d D U . . .
H1M H 0.3142 0.7063 -0.6870 0.133 Uiso 0.7326 1 calc R . P B 1
H1MA H 0.3163 0.6688 -0.6899 0.133 Uiso 0.2674 1 calc R . P C 2
O2M O 0.6287(3) 1.2283(3) -0.23432(16) 0.0594(10) Uani 1 1 d D U . . .
H2M H 0.5553 1.2084 -0.2273 0.089 Uiso 1 1 calc GR . . . .
O3M O 0.6116(5) 0.6377(4) 0.0520(2) 0.0686(13) Uani 0.8462 1 d D U P D 1
H3M H 0.6355 0.6909 0.0825 0.103 Uiso 0.8462 1 calc GR . P D 1
O4M O 0.390(2) 0.564(2) 0.0454(13) 0.0686(13) Uani 0.1538 1 d D U P E -2
H4M H 0.4052 0.6319 0.0545 0.103 Uiso 0.1538 1 calc GR . P E -2
C1 C -0.0354(3) 0.8133(2) -0.24283(15) 0.0137(6) Uani 1 1 d . U . . .
C1M C 0.3051(7) 0.7396(6) -0.6013(4) 0.059(2) Uani 0.7326 1 d D U P F 1
H1MB H 0.3816 0.7501 -0.5713 0.089 Uiso 0.7326 1 calc GR . P F 1
H1MC H 0.2349 0.7087 -0.5760 0.089 Uiso 0.7326 1 calc GR . P F 1
H1MD H 0.3121 0.8124 -0.6173 0.089 Uiso 0.7326 1 calc GR . P F 1
C1S C -0.4721(7) 0.4837(7) -0.5084(4) 0.046(2) Uani 0.5 1 d D U P A -1
H1S H -0.4372 0.4382 -0.5323 0.055 Uiso 0.5 1 calc R . P A -1
C2 C -0.1393(3) 0.7363(3) -0.29941(15) 0.0169(6) Uani 1 1 d . U . . .
H2 H -0.1130 0.6879 -0.3271 0.020 Uiso 1 1 calc R . . . .
C2M C 0.7110(4) 1.2803(5) -0.1735(2) 0.0590(14) Uani 1 1 d D U . . .
H2MA H 0.7910 1.2779 -0.1759 0.089 Uiso 1 1 calc GR . . . .
H2MB H 0.6763 1.2403 -0.1345 0.089 Uiso 1 1 calc GR . . . .
H2MC H 0.7228 1.3590 -0.1677 0.089 Uiso 1 1 calc GR . . . .
C3 C -0.1776(3) 0.8163(3) -0.34200(16) 0.0205(6) Uani 1 1 d . U . . .
C3M C 0.5141(8) 0.6387(6) 0.0078(4) 0.090(2) Uani 0.8462 1 d D U P D 1
H3MA H 0.5451 0.6976 -0.0238 0.135 Uiso 0.8462 1 calc GR . P D 1
H3MB H 0.4578 0.6541 0.0337 0.135 Uiso 0.8462 1 calc GR . P D 1
H3MC H 0.4694 0.5652 -0.0182 0.135 Uiso 0.8462 1 calc GR . P D 1
C4 C -0.1774(3) 0.8261(4) -0.41129(18) 0.0324(8) Uani 1 1 d . U . . .
H4 H -0.1556 0.7781 -0.4380 0.039 Uiso 1 1 calc R . . . .
C4M C 0.472(3) 0.557(4) 0.0037(18) 0.090(2) Uani 0.1538 1 d D U P E -2
H4MA H 0.4373 0.4813 -0.0199 0.135 Uiso 0.1538 1 calc GR . P E -2
H4MB H 0.5515 0.5715 0.0318 0.135 Uiso 0.1538 1 calc GR . P E -2
H4MC H 0.4843 0.6131 -0.0302 0.135 Uiso 0.1538 1 calc GR . P E -2
C5 C -0.2099(4) 0.9076(4) -0.4411(2) 0.0416(10) Uani 1 1 d . U . . .
H5 H -0.2101 0.9157 -0.4887 0.050 Uiso 1 1 calc R . . . .
C5M C 0.2703(18) 0.7681(12) -0.6464(10) 0.059(2) Uani 0.2674 1 d D U P F 2
H5MA H 0.2006 0.7641 -0.6802 0.089 Uiso 0.2674 1 calc GR . P F 2
H5MB H 0.3458 0.8328 -0.6536 0.089 Uiso 0.2674 1 calc GR . P F 2
H5MC H 0.2528 0.7767 -0.6003 0.089 Uiso 0.2674 1 calc GR . P F 2
C6 C -0.2417(4) 0.9765(4) -0.4022(2) 0.0385(9) Uani 1 1 d . U . . .
H6 H -0.2635 1.0320 -0.4233 0.046 Uiso 1 1 calc R . . . .
C7 C -0.2424(3) 0.9663(3) -0.33253(19) 0.0284(8) Uani 1 1 d . U . . .
H7 H -0.2640 1.0145 -0.3059 0.034 Uiso 1 1 calc R . . . .
C8 C -0.2111(3) 0.8849(3) -0.30253(16) 0.0193(6) Uani 1 1 d . U . . .
C9 C -0.2042(3) 0.8617(3) -0.22722(15) 0.0159(6) Uani 1 1 d . U . . .
H9 H -0.2289 0.9109 -0.1991 0.019 Uiso 1 1 calc R . . . .
C10 C -0.2837(3) 0.7362(3) -0.22402(16) 0.0190(6) Uani 1 1 d . U . . .
C11 C -0.3784(3) 0.6887(3) -0.18611(19) 0.0279(7) Uani 1 1 d . U . . .
H11 H -0.4013 0.7348 -0.1586 0.033 Uiso 1 1 calc R . . . .
C12 C -0.4397(4) 0.5717(3) -0.1889(2) 0.0382(9) Uani 1 1 d . U . . .
H12 H -0.5046 0.5378 -0.1627 0.046 Uiso 1 1 calc R . . . .
C13 C -0.4078(4) 0.5045(3) -0.2289(2) 0.0395(9) Uani 1 1 d . U . . .
H13 H -0.4518 0.4248 -0.2308 0.047 Uiso 1 1 calc R . . . .
C14 C -0.3114(3) 0.5522(3) -0.2669(2) 0.0316(8) Uani 1 1 d . U . . .
H14 H -0.2889 0.5057 -0.2944 0.038 Uiso 1 1 calc R . . . .
C15 C -0.2492(3) 0.6682(3) -0.26401(17) 0.0199(6) Uani 1 1 d . U . . .
C16 C -0.0704(3) 0.8766(2) -0.20381(15) 0.0133(6) Uani 1 1 d . U . . .
C17 C 0.0039(3) 0.9544(3) -0.14390(15) 0.0164(6) Uani 1 1 d . U . . .
C18 C 0.0636(3) 0.9193(3) -0.08990(16) 0.0203(6) Uani 1 1 d . U . . .
H18 H 0.0569 0.8442 -0.0916 0.024 Uiso 1 1 calc R . . . .
C19 C 0.1325(3) 0.9932(3) -0.03407(18) 0.0284(8) Uani 1 1 d . U . . .
H19 H 0.1710 0.9680 0.0031 0.034 Uiso 1 1 calc R . . . .
C20 C 0.1460(4) 1.1030(3) -0.03154(19) 0.0334(8) Uani 1 1 d . U . . .
H20 H 0.1955 1.1540 0.0065 0.040 Uiso 1 1 calc R . . . .
C21 C 0.0873(4) 1.1387(3) -0.0845(2) 0.0338(8) Uani 1 1 d . U . . .
H21 H 0.0967 1.2147 -0.0828 0.041 Uiso 1 1 calc R . . . .
C22 C 0.0148(3) 1.0649(3) -0.14021(18) 0.0259(7) Uani 1 1 d . U . . .
H22 H -0.0275 1.0896 -0.1758 0.031 Uiso 1 1 calc R . . . .
C23 C 0.1361(3) 0.7988(2) -0.32596(14) 0.0134(6) Uani 1 1 d . U . . .
C24 C 0.1129(3) 0.6777(2) -0.34972(15) 0.0149(6) Uani 1 1 d . U . . .
H24 H 0.0746 0.6215 -0.3165 0.018 Uiso 1 1 calc R . . . .
C25 C 0.0341(3) 0.6509(3) -0.41979(15) 0.0149(6) Uani 1 1 d . U . . .
C26 C -0.0769(3) 0.5583(3) -0.44039(16) 0.0196(6) Uani 1 1 d . U . . .
H26 H -0.1122 0.5038 -0.4092 0.023 Uiso 1 1 calc R . . . .
C27 C -0.1362(3) 0.5460(3) -0.50726(18) 0.0250(7) Uani 1 1 d . U . . .
H27 H -0.2120 0.4820 -0.5221 0.030 Uiso 1 1 calc R . . . .
C28 C -0.0856(3) 0.6261(3) -0.55235(17) 0.0275(7) Uani 1 1 d . U . . .
H28 H -0.1274 0.6173 -0.5978 0.033 Uiso 1 1 calc R . . . .
C29 C 0.0262(3) 0.7198(3) -0.53161(16) 0.0246(7) Uani 1 1 d . U . . .
H29 H 0.0605 0.7752 -0.5625 0.029 Uiso 1 1 calc R . . . .
C30 C 0.0861(3) 0.7309(3) -0.46587(16) 0.0178(6) Uani 1 1 d . U . . .
C31 C 0.2104(3) 0.8235(3) -0.43394(15) 0.0182(6) Uani 1 1 d . U . . .
H31 H 0.2487 0.8808 -0.4666 0.022 Uiso 1 1 calc R . . . .
C32 C 0.2926(3) 0.7653(3) -0.40670(16) 0.0201(6) Uani 1 1 d . U . . .
C33 C 0.4093(3) 0.7859(3) -0.42089(19) 0.0309(8) Uani 1 1 d . U . . .
H33 H 0.4469 0.8410 -0.4513 0.037 Uiso 1 1 calc R . . . .
C34 C 0.4711(4) 0.7250(4) -0.3901(2) 0.0402(9) Uani 1 1 d . U . . .
H34 H 0.5515 0.7388 -0.3995 0.048 Uiso 1 1 calc R . . . .
C35 C 0.4174(4) 0.6450(4) -0.3461(2) 0.0367(9) Uani 1 1 d . U . . .
H35 H 0.4605 0.6035 -0.3260 0.044 Uiso 1 1 calc R . . . .
C36 C 0.2998(3) 0.6242(3) -0.33067(17) 0.0262(7) Uani 1 1 d . U . . .
H36 H 0.2628 0.5694 -0.2999 0.031 Uiso 1 1 calc R . . . .
C37 C 0.2388(3) 0.6851(3) -0.36119(15) 0.0173(6) Uani 1 1 d . U . . .
C38 C 0.1858(3) 0.8752(3) -0.37054(15) 0.0151(6) Uani 1 1 d . U . . .
C39 C 0.2203(3) 0.9977(3) -0.36339(16) 0.0214(7) Uani 1 1 d . U . . .
C40 C 0.1347(3) 1.0392(3) -0.35229(18) 0.0260(7) Uani 1 1 d . U . . .
H40 H 0.0521 0.9883 -0.3487 0.031 Uiso 1 1 calc R . . . .
C41 C 0.1683(4) 1.1544(3) -0.3464(2) 0.0418(10) Uani 1 1 d . U . . .
H41 H 0.1081 1.1819 -0.3399 0.050 Uiso 1 1 calc R . . . .
C42 C 0.2873(4) 1.2287(3) -0.3500(3) 0.0527(13) Uani 1 1 d . U . . .
H42 H 0.3103 1.3076 -0.3446 0.063 Uiso 1 1 calc R . . . .
C43 C 0.3734(4) 1.1889(3) -0.3614(3) 0.0508(12) Uani 1 1 d . U . . .
H43 H 0.4561 1.2405 -0.3640 0.061 Uiso 1 1 calc R . . . .
C44 C 0.3404(4) 1.0740(3) -0.3691(2) 0.0329(8) Uani 1 1 d . U . . .
H44 H 0.3998 1.0472 -0.3782 0.040 Uiso 1 1 calc R . . . .
C45 C 0.1368(3) 0.7221(2) -0.19197(15) 0.0143(6) Uani 1 1 d . U . . .
C46 C 0.0199(3) 0.6131(2) -0.18693(15) 0.0140(6) Uani 1 1 d . U . . .
H46 H -0.0543 0.6068 -0.2197 0.017 Uiso 1 1 calc R . . . .
C47 C 0.0560(3) 0.5159(3) -0.19773(15) 0.0168(6) Uani 1 1 d . U . . .
C48 C -0.0038(3) 0.4248(3) -0.24597(16) 0.0215(7) Uani 1 1 d . U . . .
H48 H -0.0757 0.4173 -0.2763 0.026 Uiso 1 1 calc R . . . .
C49 C 0.0445(4) 0.3442(3) -0.24881(19) 0.0281(8) Uani 1 1 d . U . . .
H49 H 0.0046 0.2811 -0.2815 0.034 Uiso 1 1 calc R . . . .
C50 C 0.1487(4) 0.3549(3) -0.20513(19) 0.0284(8) Uani 1 1 d . U . . .
H50 H 0.1806 0.2996 -0.2082 0.034 Uiso 1 1 calc R . . . .
C51 C 0.2078(3) 0.4460(3) -0.15645(17) 0.0232(7) Uani 1 1 d . U . . .
H51 H 0.2796 0.4533 -0.1260 0.028 Uiso 1 1 calc R . . . .
C52 C 0.1600(3) 0.5260(3) -0.15301(16) 0.0179(6) Uani 1 1 d . U . . .
C53 C 0.2113(3) 0.6310(3) -0.10358(16) 0.0181(6) Uani 1 1 d . U . . .
H53 H 0.2862 0.6382 -0.0711 0.022 Uiso 1 1 calc R . . . .
C54 C 0.1061(3) 0.6285(2) -0.06753(16) 0.0175(6) Uani 1 1 d . U . . .
C55 C 0.1093(3) 0.6409(3) 0.00240(16) 0.0234(7) Uani 1 1 d . U . . .
H55 H 0.1814 0.6506 0.0334 0.028 Uiso 1 1 calc R . . . .
C56 C 0.0043(4) 0.6390(3) 0.02629(17) 0.0259(7) Uani 1 1 d . U . . .
H56 H 0.0053 0.6482 0.0741 0.031 Uiso 1 1 calc R . . . .
C57 C -0.1013(3) 0.6237(3) -0.01862(18) 0.0248(7) Uani 1 1 d . U . . .
H57 H -0.1726 0.6208 -0.0013 0.030 Uiso 1 1 calc R . . . .
C58 C -0.1039(3) 0.6126(3) -0.08866(17) 0.0203(6) Uani 1 1 d . U . . .
H58 H -0.1761 0.6028 -0.1196 0.024 Uiso 1 1 calc R . . . .
C59 C 0.0010(3) 0.6162(2) -0.11261(15) 0.0158(6) Uani 1 1 d . U . . .
C60 C 0.2377(3) 0.7302(3) -0.14947(15) 0.0160(6) Uani 1 1 d . U . . .
C61 C 0.3648(3) 0.8194(3) -0.14150(16) 0.0186(6) Uani 1 1 d . U . . .
C62 C 0.4202(3) 0.8640(3) -0.19808(18) 0.0222(7) Uani 1 1 d . U . . .
H62 H 0.3758 0.8372 -0.2429 0.027 Uiso 1 1 calc R . . . .
C63 C 0.5404(3) 0.9479(3) -0.1890(2) 0.0315(8) Uani 1 1 d . U . . .
H63 H 0.5776 0.9791 -0.2277 0.038 Uiso 1 1 calc R . . . .
C64 C 0.6059(3) 0.9860(3) -0.1244(2) 0.0369(9) Uani 1 1 d . U . . .
H64 H 0.6884 1.0430 -0.1186 0.044 Uiso 1 1 calc R . . . .
C65 C 0.5523(3) 0.9419(3) -0.0682(2) 0.0354(9) Uani 1 1 d . U . . .
H65 H 0.5978 0.9684 -0.0235 0.043 Uiso 1 1 calc R . . . .
C66 C 0.4326(3) 0.8592(3) -0.07651(18) 0.0274(7) Uani 1 1 d . U . . .
H66 H 0.3960 0.8291 -0.0375 0.033 Uiso 1 1 calc R . . . .

loop_
_atom_site_aniso_label
_atom_site_aniso_U_11
_atom_site_aniso_U_22
_atom_site_aniso_U_33
_atom_site_aniso_U_23
_atom_site_aniso_U_13
_atom_site_aniso_U_12
Au1 0.01730(7) 0.02018(7) 0.02646(8) -0.00416(5) 0.00511(5) 0.00329(5)
Cl1 0.0407(6) 0.0339(6) 0.0705(8) -0.0241(5) 0.0215(6) -0.0131(5)
Cl1S 0.0330(14) 0.099(2) 0.112(3) 0.001(2) 0.0080(15) 0.0166(15)
Cl2S 0.076(2) 0.0631(16) 0.0591(16) 0.0234(13) 0.0047(14) 0.0206(14)
Cl3S 0.0631(18) 0.105(2) 0.0628(16) 0.0411(16) 0.0217(13) 0.0464(17)
P1 0.0106(4) 0.0124(3) 0.0120(3) 0.0000(3) 0.0019(3) 0.0056(3)
O1M 0.093(3) 0.079(3) 0.068(3) -0.003(2) 0.018(2) 0.009(2)
O2M 0.0406(19) 0.081(2) 0.0354(17) 0.0063(16) 0.0091(14) 0.0030(18)
O3M 0.075(3) 0.054(3) 0.076(3) -0.021(2) -0.031(2) 0.041(2)
O4M 0.075(3) 0.054(3) 0.076(3) -0.021(2) -0.031(2) 0.041(2)
C1 0.0112(14) 0.0159(14) 0.0137(13) 0.0005(10) 0.0007(10) 0.0059(11)
C1M 0.059(4) 0.052(3) 0.049(4) -0.023(3) 0.038(3) -0.002(3)
C1S 0.041(5) 0.044(5) 0.056(5) 0.005(4) 0.010(4) 0.020(3)
C2 0.0125(14) 0.0188(15) 0.0182(14) -0.0031(11) -0.0010(11) 0.0067(12)
C2M 0.034(3) 0.072(3) 0.044(3) 0.014(2) -0.001(2) -0.003(2)
C3 0.0123(15) 0.0289(17) 0.0190(15) 0.0017(12) -0.0009(11) 0.0084(13)
C3M 0.099(5) 0.069(5) 0.092(5) -0.036(4) -0.061(4) 0.050(4)
C4 0.0236(19) 0.054(2) 0.0207(17) 0.0008(15) 0.0004(14) 0.0183(17)
C4M 0.099(5) 0.069(5) 0.092(5) -0.036(4) -0.061(4) 0.050(4)
C5 0.031(2) 0.070(3) 0.0248(19) 0.0175(18) 0.0035(16) 0.022(2)
C5M 0.059(4) 0.052(3) 0.049(4) -0.023(3) 0.038(3) -0.002(3)
C6 0.031(2) 0.049(2) 0.038(2) 0.0238(17) 0.0039(16) 0.0196(19)
C7 0.0213(18) 0.0314(19) 0.0367(19) 0.0127(15) 0.0061(14) 0.0143(15)
C8 0.0113(15) 0.0230(16) 0.0222(15) 0.0049(12) 0.0025(11) 0.0058(12)
C9 0.0133(15) 0.0182(14) 0.0200(15) 0.0031(11) 0.0044(11) 0.0097(12)
C10 0.0115(15) 0.0222(15) 0.0235(16) 0.0050(12) 0.0014(12) 0.0073(12)
C11 0.0164(17) 0.0336(18) 0.0352(19) 0.0107(15) 0.0071(14) 0.0108(14)
C12 0.0170(19) 0.036(2) 0.057(3) 0.0170(17) 0.0100(17) 0.0049(15)
C13 0.0200(19) 0.0248(19) 0.065(3) 0.0100(17) 0.0012(17) 0.0022(15)
C14 0.0173(17) 0.0213(17) 0.051(2) -0.0024(15) -0.0044(15) 0.0062(14)
C15 0.0112(15) 0.0211(15) 0.0245(16) -0.0006(12) -0.0018(12) 0.0053(12)
C16 0.0112(14) 0.0143(13) 0.0145(13) 0.0033(10) 0.0037(10) 0.0048(11)
C17 0.0148(15) 0.0173(14) 0.0172(14) -0.0008(11) 0.0060(11) 0.0058(12)
C18 0.0172(16) 0.0215(16) 0.0206(15) 0.0005(12) 0.0026(12) 0.0066(13)
C19 0.0211(18) 0.0369(19) 0.0203(16) -0.0001(14) 0.0012(13) 0.0060(15)
C20 0.030(2) 0.0317(19) 0.0255(18) -0.0131(14) 0.0025(15) 0.0014(15)
C21 0.042(2) 0.0204(17) 0.036(2) -0.0067(14) 0.0097(16) 0.0098(16)
C22 0.032(2) 0.0233(16) 0.0254(17) -0.0021(13) 0.0061(14) 0.0146(15)
C23 0.0124(14) 0.0165(14) 0.0128(13) 0.0011(10) 0.0015(10) 0.0077(11)
C24 0.0179(15) 0.0146(14) 0.0128(13) 0.0006(10) 0.0025(11) 0.0072(11)
C25 0.0150(14) 0.0190(14) 0.0141(13) -0.0014(10) 0.0024(11) 0.0106(12)
C26 0.0196(16) 0.0177(15) 0.0225(15) -0.0015(11) 0.0046(12) 0.0086(12)
C27 0.0181(17) 0.0271(17) 0.0272(17) -0.0067(13) -0.0016(13) 0.0087(14)
C28 0.0302(19) 0.0339(18) 0.0177(16) -0.0048(13) -0.0057(13) 0.0159(15)
C29 0.0273(18) 0.0285(17) 0.0165(15) 0.0039(12) -0.0003(13) 0.0114(14)
C30 0.0171(15) 0.0204(15) 0.0168(14) 0.0001(11) 0.0019(11) 0.0090(12)
C31 0.0176(15) 0.0231(15) 0.0132(14) 0.0041(11) 0.0052(11) 0.0070(12)
C32 0.0153(15) 0.0268(16) 0.0165(15) -0.0051(12) 0.0006(11) 0.0078(13)
C33 0.0180(17) 0.044(2) 0.0263(18) -0.0103(15) 0.0038(13) 0.0095(15)
C34 0.0206(19) 0.060(3) 0.041(2) -0.0194(18) -0.0031(16) 0.0213(18)
C35 0.031(2) 0.052(2) 0.034(2) -0.0172(16) -0.0124(15) 0.0304(18)
C36 0.0301(19) 0.0326(18) 0.0205(16) -0.0087(13) -0.0072(13) 0.0214(15)
C37 0.0163(15) 0.0238(15) 0.0133(14) -0.0057(11) -0.0023(11) 0.0115(12)
C38 0.0115(14) 0.0201(14) 0.0144(14) 0.0010(11) -0.0002(11) 0.0080(11)
C39 0.0243(17) 0.0171(15) 0.0210(16) 0.0045(12) -0.0009(12) 0.0080(13)
C40 0.0272(19) 0.0211(16) 0.0306(18) 0.0022(13) 0.0007(14) 0.0122(14)
C41 0.039(2) 0.0253(19) 0.062(3) -0.0033(17) -0.0078(19) 0.0196(17)
C42 0.041(2) 0.0174(18) 0.090(4) 0.003(2) -0.011(2) 0.0091(17)
C43 0.026(2) 0.0218(19) 0.091(4) 0.011(2) -0.008(2) 0.0006(16)
C44 0.0222(18) 0.0258(18) 0.049(2) 0.0098(16) 0.0015(16) 0.0088(14)
C45 0.0153(14) 0.0155(14) 0.0132(13) 0.0015(10) 0.0047(11) 0.0066(11)
C46 0.0126(14) 0.0154(14) 0.0135(13) 0.0014(10) 0.0012(10) 0.0055(11)
C47 0.0196(16) 0.0167(14) 0.0165(14) 0.0046(11) 0.0077(11) 0.0085(12)
C48 0.0228(17) 0.0198(15) 0.0199(15) 0.0012(12) 0.0052(12) 0.0063(13)
C49 0.037(2) 0.0163(16) 0.0316(18) -0.0012(13) 0.0112(15) 0.0099(14)
C50 0.037(2) 0.0235(17) 0.0344(19) 0.0080(14) 0.0170(15) 0.0189(15)
C51 0.0249(18) 0.0248(16) 0.0266(17) 0.0101(13) 0.0102(13) 0.0150(14)
C52 0.0183(15) 0.0185(15) 0.0186(14) 0.0048(11) 0.0069(12) 0.0079(12)
C53 0.0190(16) 0.0197(15) 0.0173(14) 0.0034(11) 0.0001(11) 0.0106(12)
C54 0.0218(16) 0.0142(14) 0.0183(14) 0.0021(11) 0.0041(11) 0.0090(12)
C55 0.0332(19) 0.0202(16) 0.0171(15) 0.0050(12) 0.0031(13) 0.0117(14)
C56 0.040(2) 0.0181(16) 0.0189(16) 0.0027(12) 0.0111(14) 0.0099(15)
C57 0.0302(19) 0.0178(16) 0.0279(17) 0.0020(12) 0.0152(14) 0.0083(14)
C58 0.0227(17) 0.0139(15) 0.0249(16) 0.0043(12) 0.0078(13) 0.0069(13)
C59 0.0190(15) 0.0116(14) 0.0165(14) 0.0028(10) 0.0049(11) 0.0054(11)
C60 0.0150(15) 0.0184(14) 0.0154(14) 0.0018(11) 0.0025(11) 0.0078(12)
C61 0.0114(14) 0.0210(15) 0.0249(16) 0.0008(12) 0.0002(11) 0.0090(12)
C62 0.0148(16) 0.0252(17) 0.0286(17) 0.0008(13) 0.0040(12) 0.0101(13)
C63 0.0182(18) 0.0325(19) 0.046(2) 0.0043(16) 0.0115(15) 0.0111(15)
C64 0.0146(18) 0.030(2) 0.058(2) -0.0053(17) 0.0011(16) 0.0031(15)
C65 0.0204(18) 0.039(2) 0.040(2) -0.0102(16) -0.0080(15) 0.0099(16)
C66 0.0202(17) 0.0318(18) 0.0257(17) -0.0029(14) -0.0026(13) 0.0084(14)

loop_
_atom_type_symbol
_atom_type_description
_atom_type_scat_dispersion_real
_atom_type_scat_dispersion_imag
_atom_type_scat_source
C C 0.0033 0.0016 'International Tables Vol C Tables 4.2.6.8 and 6.1.1.4'
H H 0.0000 0.0000 'International Tables Vol C Tables 4.2.6.8 and 6.1.1.4'
P P 0.1023 0.0942 'International Tables Vol C Tables 4.2.6.8 and 6.1.1.4'
Cl Cl 0.1484 0.1585 'International Tables Vol C Tables 4.2.6.8 and 6.1.1.4'
Au Au -2.0133 8.8022 'International Tables Vol C Tables 4.2.6.8 and 6.1.1.4'
O O 0.0106 0.0060 'International Tables Vol C Tables 4.2.6.8 and 6.1.1.4'

loop_
_exptl_crystal_face_index_h
_exptl_crystal_face_index_k
_exptl_crystal_face_index_l
_exptl_crystal_face_perp_dist
_exptl_oxdiff_crystal_face_indexfrac_h
_exptl_oxdiff_crystal_face_indexfrac_k
_exptl_oxdiff_crystal_face_indexfrac_l
_exptl_oxdiff_crystal_face_x
_exptl_oxdiff_crystal_face_y
_exptl_oxdiff_crystal_face_z
4 -3 -5 0.1714 4.0000 -3.0000 -4.9999 0.0279 0.1400 0.2542
1 -5 1 0.1750 1.0000 -5.0000 0.9999 -0.0303 -0.1733 0.2163
-1 -4 5 0.1409 -1.0000 -4.0000 4.9999 -0.0879 -0.2842 0.0933
-2 -1 5 0.1588 -2.0000 -1.0000 4.9999 -0.0733 -0.2082 -0.0505
2 2 -5 0.1940 2.0000 2.0000 -4.9999 0.0652 0.2502 0.0086
-2 0 -5 0.1178 -2.0000 -0.0000 -5.0001 0.2368 -0.0333 0.0198
-3 5 4 0.2571 -3.0000 5.0000 4.0000 -0.0511 0.0071 -0.3086
-2 4 5 0.2610 -2.0000 4.0000 5.0000 -0.1137 0.0017 -0.2598
5 -4 4 0.0428 5.0000 -4.0000 4.0002 -0.2893 0.0283 0.2134
-3 -1 2 0.1493 -3.0000 -1.0000 1.9998 0.0610 -0.2182 -0.0350
-1 2 -2 0.2229 -1.0000 2.0000 -2.0000 0.0863 0.0607 -0.0795
3 -1 4 0.1178 3.0000 -1.0000 4.0001 -0.2358 0.0545 0.0515
-1 5 0 0.2673 -1.0000 5.0000 0.0001 -0.0015 0.1600 -0.2275
0 1 -5 0.1761 0.0000 1.0000 -5.0000 0.1510 0.1084 0.0142

loop_
_geom_angle_atom_site_label_1
_geom_angle_atom_site_label_2
_geom_angle_atom_site_label_3
_geom_angle
P1 Au1 Cl1 178.02(4)
C1 P1 Au1 113.03(10)
C1 P1 C23 105.14(13)
C23 P1 Au1 113.28(10)
C45 P1 Au1 114.93(10)
C45 P1 C1 105.08(14)
C45 P1 C23 104.40(13)
C1M O1M H1M 109.5
C5M O1M H1MA 109.5
C2M O2M H2M 109.5
C3M O3M H3M 109.5
C4M O4M H4M 109.5
C2 C1 P1 122.2(2)
C16 C1 P1 123.2(2)
C16 C1 C2 113.7(3)
O1M C1M H1MB 109.5
O1M C1M H1MC 109.5
O1M C1M H1MD 109.5
H1MB C1M H1MC 109.5
H1MB C1M H1MD 109.5
H1MC C1M H1MD 109.5
Cl1S C1S Cl2S 113.4(5)
Cl1S C1S Cl3S 113.5(5)
Cl1S C1S H1S 105.5
Cl2S C1S Cl3S 112.6(5)
Cl2S C1S H1S 105.5
Cl3S C1S H1S 105.5
C1 C2 H2 112.9
C3 C2 C1 104.9(2)
C3 C2 H2 112.9
C15 C2 C1 106.3(2)
C15 C2 H2 112.9
C15 C2 C3 106.1(2)
O2M C2M H2MA 109.5
O2M C2M H2MB 109.5
O2M C2M H2MC 109.5
H2MA C2M H2MB 109.5
H2MA C2M H2MC 109.5
H2MB C2M H2MC 109.5
C4 C3 C2 126.4(3)
C4 C3 C8 121.3(3)
C8 C3 C2 112.3(3)
O3M C3M H3MA 109.5
O3M C3M H3MB 109.5
O3M C3M H3MC 109.5
H3MA C3M H3MB 109.5
H3MA C3M H3MC 109.5
H3MB C3M H3MC 109.5
C3 C4 H4 120.7
C3 C4 C5 118.5(4)
C5 C4 H4 120.7
O4M C4M H4MA 109.5
O4M C4M H4MB 109.5
O4M C4M H4MC 109.5
H4MA C4M H4MB 109.5
H4MA C4M H4MC 109.5
H4MB C4M H4MC 109.5
C4 C5 H5 119.8
C6 C5 C4 120.4(4)
C6 C5 H5 119.8
O1M C5M H5MA 109.5
O1M C5M H5MB 109.5
O1M C5M H5MC 109.5
H5MA C5M H5MB 109.5
H5MA C5M H5MC 109.5
H5MB C5M H5MC 109.5
C5 C6 H6 119.5
C5 C6 C7 121.0(4)
C7 C6 H6 119.5
C6 C7 H7 120.6
C8 C7 C6 118.9(4)
C8 C7 H7 120.6
C3 C8 C9 113.3(3)
C7 C8 C3 119.8(3)
C7 C8 C9 126.9(3)
C8 C9 H9 113.0
C8 C9 C10 106.9(3)
C8 C9 C16 105.5(2)
C10 C9 H9 113.0
C10 C9 C16 104.8(2)
C16 C9 H9 113.0
C11 C10 C9 126.8(3)
C11 C10 C15 120.7(3)
C15 C10 C9 112.5(3)
C10 C11 H11 120.7
C10 C11 C12 118.6(4)
C12 C11 H11 120.7
C11 C12 H12 119.5
C13 C12 C11 121.0(4)
C13 C12 H12 119.5
C12 C13 H13 119.7
C12 C13 C14 120.6(4)
C14 C13 H13 119.7
C13 C14 H14 120.6
C15 C14 C13 118.9(4)
C15 C14 H14 120.6
C10 C15 C2 112.7(3)
C14 C15 C2 127.1(3)
C14 C15 C10 120.2(3)
C1 C16 C9 113.2(3)
C1 C16 C17 127.5(3)
C17 C16 C9 119.3(2)
C18 C17 C16 121.0(3)
C18 C17 C22 118.9(3)
C22 C17 C16 120.1(3)
C17 C18 H18 119.9
C19 C18 C17 120.2(3)
C19 C18 H18 119.9
C18 C19 H19 119.6
C20 C19 C18 120.7(3)
C20 C19 H19 119.6
C19 C20 H20 120.2
C19 C20 C21 119.6(3)
C21 C20 H20 120.2
C20 C21 H21 119.7
C20 C21 C22 120.6(3)
C22 C21 H21 119.7
C17 C22 H22 120.0
C21 C22 C17 119.9(3)
C21 C22 H22 120.0
C24 C23 P1 121.1(2)
C38 C23 P1 124.2(2)
C38 C23 C24 113.7(3)
C23 C24 H24 112.8
C25 C24 C23 106.6(2)
C25 C24 H24 112.8
C25 C24 C37 106.0(2)
C37 C24 C23 105.2(2)
C37 C24 H24 112.8
C26 C25 C24 126.8(3)
C26 C25 C30 120.3(3)
C30 C25 C24 112.9(3)
C25 C26 H26 120.4
C25 C26 C27 119.2(3)
C27 C26 H26 120.4
C26 C27 H27 119.8
C28 C27 C26 120.4(3)
C28 C27 H27 119.8
C27 C28 H28 119.7
C27 C28 C29 120.5(3)
C29 C28 H28 119.7
C28 C29 H29 120.5
C30 C29 C28 119.1(3)
C30 C29 H29 120.5
C25 C30 C31 112.0(3)
C29 C30 C25 120.5(3)
C29 C30 C31 127.5(3)
C30 C31 H31 112.6
C30 C31 C32 106.8(3)
C30 C31 C38 106.0(2)
C32 C31 H31 112.6
C32 C31 C38 105.6(2)
C38 C31 H31 112.6
C33 C32 C31 127.5(3)
C33 C32 C37 120.0(3)
C37 C32 C31 112.5(3)
C32 C33 H33 120.4
C32 C33 C34 119.1(4)
C34 C33 H33 120.4
C33 C34 H34 119.6
C35 C34 C33 120.8(4)
C35 C34 H34 119.6
C34 C35 H35 119.7
C34 C35 C36 120.7(4)
C36 C35 H35 119.7
C35 C36 H36 120.8
C37 C36 C35 118.4(4)
C37 C36 H36 120.8
C32 C37 C24 112.4(3)
C36 C37 C24 126.6(3)
C36 C37 C32 121.0(3)
C23 C38 C31 112.9(3)
C23 C38 C39 127.5(3)
C39 C38 C31 119.6(3)
C40 C39 C38 121.2(3)
C40 C39 C44 118.6(3)
C44 C39 C38 120.2(3)
C39 C40 H40 119.7
C39 C40 C41 120.5(4)
C41 C40 H40 119.7
C40 C41 H41 119.8
C42 C41 C40 120.5(4)
C42 C41 H41 119.8
C41 C42 H42 120.1
C41 C42 C43 119.7(4)
C43 C42 H42 120.1
C42 C43 H43 119.8
C42 C43 C44 120.4(4)
C44 C43 H43 119.8
C39 C44 H44 119.9
C43 C44 C39 120.3(4)
C43 C44 H44 119.9
C46 C45 P1 120.2(2)
C60 C45 P1 125.3(2)
C60 C45 C46 113.6(3)
C45 C46 H46 112.9
C47 C46 C45 106.0(2)
C47 C46 H46 112.9
C47 C46 C59 106.5(2)
C59 C46 C45 105.0(2)
C59 C46 H46 112.9
C48 C47 C46 126.5(3)
C52 C47 C46 112.7(3)
C52 C47 C48 120.8(3)
C47 C48 H48 120.9
C47 C48 C49 118.3(3)
C49 C48 H48 120.9
C48 C49 H49 119.5
C50 C49 C48 121.1(3)
C50 C49 H49 119.5
C49 C50 H50 119.8
C49 C50 C51 120.4(3)
C51 C50 H50 119.8
C50 C51 H51 120.6
C52 C51 C50 118.9(3)
C52 C51 H51 120.6
C47 C52 C51 120.6(3)
C47 C52 C53 112.8(3)
C51 C52 C53 126.6(3)
C52 C53 H53 112.9
C52 C53 C60 105.0(2)
C54 C53 C52 107.5(3)
C54 C53 H53 112.9
C54 C53 C60 105.1(2)
C60 C53 H53 112.9
C55 C54 C53 126.4(3)
C55 C54 C59 120.5(3)
C59 C54 C53 113.0(3)
C54 C55 H55 120.8
C54 C55 C56 118.5(3)
C56 C55 H55 120.8
C55 C56 H56 119.6
C57 C56 C55 120.9(3)
C57 C56 H56 119.6
C56 C57 H57 119.7
C56 C57 C58 120.6(3)
C58 C57 H57 119.7
C57 C58 H58 120.7
C59 C58 C57 118.6(3)
C59 C58 H58 120.7
C54 C59 C46 112.3(3)
C58 C59 C46 126.8(3)
C58 C59 C54 120.9(3)
C45 C60 C53 113.0(3)
C45 C60 C61 128.8(3)
C61 C60 C53 118.2(3)
C62 C61 C60 121.2(3)
C66 C61 C60 120.0(3)
C66 C61 C62 118.8(3)
C61 C62 H62 120.0
C63 C62 C61 120.0(3)
C63 C62 H62 120.0
C62 C63 H63 119.8
C64 C63 C62 120.4(4)
C64 C63 H63 119.8
C63 C64 H64 119.9
C63 C64 C65 120.1(4)
C65 C64 H64 119.9
C64 C65 H65 120.0
C64 C65 C66 120.0(4)
C66 C65 H65 120.0
C61 C66 H66 119.6
C65 C66 C61 120.7(3)
C65 C66 H66 119.6

loop_
_geom_bond_atom_site_label_1
_geom_bond_atom_site_label_2
_geom_bond_distance
Au1 Cl1 2.2925(10)
Au1 P1 2.2299(7)
Cl1S C1S 1.706(8)
Cl2S C1S 1.713(8)
Cl3S C1S 1.720(8)
P1 C1 1.802(3)
P1 C23 1.804(3)
P1 C45 1.802(3)
O1M H1M 0.8400
O1M H1MA 0.8400
O1M C1M 1.307(6)
O1M C5M 1.388(13)
O2M H2M 0.8400
O2M C2M 1.410(5)
O3M H3M 0.8400
O3M C3M 1.367(7)
O4M H4M 0.8400
O4M C4M 1.40(2)
C1 C2 1.540(4)
C1 C16 1.345(4)
C1M H1MB 0.9800
C1M H1MC 0.9800
C1M H1MD 0.9800
C1S H1S 1.0000
C2 H2 1.0000
C2 C3 1.525(4)
C2 C15 1.522(4)
C2M H2MA 0.9800
C2M H2MB 0.9800
C2M H2MC 0.9800
C3 C4 1.380(5)
C3 C8 1.392(5)
C3M H3MA 0.9800
C3M H3MB 0.9800
C3M H3MC 0.9800
C4 H4 0.9500
C4 C5 1.389(6)
C4M H4MA 0.9800
C4M H4MB 0.9800
C4M H4MC 0.9800
C5 H5 0.9500
C5 C6 1.375(6)
C5M H5MA 0.9800
C5M H5MB 0.9800
C5M H5MC 0.9800
C6 H6 0.9500
C6 C7 1.389(5)
C7 H7 0.9500
C7 C8 1.381(5)
C8 C9 1.524(4)
C9 H9 1.0000
C9 C10 1.526(4)
C9 C16 1.538(4)
C10 C11 1.378(4)
C10 C15 1.399(5)
C11 H11 0.9500
C11 C12 1.391(5)
C12 H12 0.9500
C12 C13 1.372(6)
C13 H13 0.9500
C13 C14 1.394(6)
C14 H14 0.9500
C14 C15 1.380(5)
C16 C17 1.471(4)
C17 C18 1.394(4)
C17 C22 1.394(4)
C18 H18 0.9500
C18 C19 1.378(5)
C19 H19 0.9500
C19 C20 1.374(5)
C20 H20 0.9500
C20 C21 1.377(6)
C21 H21 0.9500
C21 C22 1.386(5)
C22 H22 0.9500
C23 C24 1.543(4)
C23 C38 1.343(4)
C24 H24 1.0000
C24 C25 1.516(4)
C24 C37 1.520(4)
C25 C26 1.381(4)
C25 C30 1.399(4)
C26 H26 0.9500
C26 C27 1.389(5)
C27 H27 0.9500
C27 C28 1.381(5)
C28 H28 0.9500
C28 C29 1.395(5)
C29 H29 0.9500
C29 C30 1.373(4)
C30 C31 1.522(4)
C31 H31 1.0000
C31 C32 1.525(4)
C31 C38 1.536(4)
C32 C33 1.380(5)
C32 C37 1.397(5)
C33 H33 0.9500
C33 C34 1.389(6)
C34 H34 0.9500
C34 C35 1.373(6)
C35 H35 0.9500
C35 C36 1.398(5)
C36 H36 0.9500
C36 C37 1.380(4)
C38 C39 1.476(4)
C39 C40 1.383(5)
C39 C44 1.392(5)
C40 H40 0.9500
C40 C41 1.385(5)
C41 H41 0.9500
C41 C42 1.367(6)
C42 H42 0.9500
C42 C43 1.375(7)
C43 H43 0.9500
C43 C44 1.384(5)
C44 H44 0.9500
C45 C46 1.548(4)
C45 C60 1.341(4)
C46 H46 1.0000
C46 C47 1.521(4)
C46 C59 1.521(4)
C47 C48 1.385(4)
C47 C52 1.384(4)
C48 H48 0.9500
C48 C49 1.398(5)
C49 H49 0.9500
C49 C50 1.374(5)
C50 H50 0.9500
C50 C51 1.390(5)
C51 H51 0.9500
C51 C52 1.387(4)
C52 C53 1.523(4)
C53 H53 1.0000
C53 C54 1.521(4)
C53 C60 1.542(4)
C54 C55 1.385(4)
C54 C59 1.390(4)
C55 H55 0.9500
C55 C56 1.394(5)
C56 H56 0.9500
C56 C57 1.383(5)
C57 H57 0.9500
C57 C58 1.387(5)
C58 H58 0.9500
C58 C59 1.386(4)
C60 C61 1.472(4)
C61 C62 1.392(5)
C61 C66 1.391(5)
C62 H62 0.9500
C62 C63 1.388(5)
C63 H63 0.9500
C63 C64 1.374(6)
C64 H64 0.9500
C64 C65 1.375(6)
C65 H65 0.9500
C65 C66 1.380(5)
C66 H66 0.9500

loop_
_geom_torsion_atom_site_label_1
_geom_torsion_atom_site_label_2
_geom_torsion_atom_site_label_3
_geom_torsion_atom_site_label_4
_geom_torsion
Au1 P1 C1 C2 146.1(2)
Au1 P1 C1 C16 -22.4(3)
Au1 P1 C23 C24 145.2(2)
Au1 P1 C23 C38 -22.8(3)
Au1 P1 C45 C46 147.40(19)
Au1 P1 C45 C60 -20.7(3)
P1 C1 C2 C3 -111.1(3)
P1 C1 C2 C15 136.7(2)
P1 C1 C16 C9 166.4(2)
P1 C1 C16 C17 -13.7(4)
P1 C23 C24 C25 136.2(2)
P1 C23 C24 C37 -111.6(2)
P1 C23 C38 C31 167.4(2)
P1 C23 C38 C39 -10.6(5)
P1 C45 C46 C47 136.3(2)
P1 C45 C46 C59 -111.2(2)
P1 C45 C60 C53 166.4(2)
P1 C45 C60 C61 -13.1(5)
C1 P1 C23 C24 -90.9(2)
C1 P1 C23 C38 101.1(3)
C1 P1 C45 C46 22.5(3)
C1 P1 C45 C60 -145.6(3)
C1 C2 C3 C4 122.9(4)
C1 C2 C3 C8 -55.2(3)
C1 C2 C15 C10 54.2(3)
C1 C2 C15 C14 -124.4(4)
C1 C16 C17 C18 -52.0(4)
C1 C16 C17 C22 128.4(3)
C2 C1 C16 C9 -3.0(4)
C2 C1 C16 C17 176.9(3)
C2 C3 C4 C5 -177.0(3)
C2 C3 C8 C7 176.8(3)
C2 C3 C8 C9 -1.3(4)
C3 C2 C15 C10 -57.2(3)
C3 C2 C15 C14 124.3(4)
C3 C4 C5 C6 -0.1(6)
C3 C8 C9 C10 -54.8(3)
C3 C8 C9 C16 56.4(3)
C4 C3 C8 C7 -1.4(5)
C4 C3 C8 C9 -179.5(3)
C4 C5 C6 C7 -0.1(6)
C5 C6 C7 C8 -0.3(6)
C6 C7 C8 C3 1.1(5)
C6 C7 C8 C9 178.9(3)
C7 C8 C9 C10 127.3(3)
C7 C8 C9 C16 -121.5(3)
C8 C3 C4 C5 0.9(5)
C8 C9 C10 C11 -126.9(3)
C8 C9 C10 C15 54.6(3)
C8 C9 C16 C1 -54.0(3)
C8 C9 C16 C17 126.0(3)
C9 C10 C11 C12 -179.1(3)
C9 C10 C15 C2 1.2(4)
C9 C10 C15 C14 179.9(3)
C9 C16 C17 C18 127.9(3)
C9 C16 C17 C22 -51.7(4)
C10 C9 C16 C1 58.6(3)
C10 C9 C16 C17 -121.3(3)
C10 C11 C12 C13 -0.6(6)
C11 C10 C15 C2 -177.4(3)
C11 C10 C15 C14 1.2(5)
C11 C12 C13 C14 1.1(6)
C12 C13 C14 C15 -0.5(6)
C13 C14 C15 C2 177.8(3)
C13 C14 C15 C10 -0.6(5)
C15 C2 C3 C4 -124.7(4)
C15 C2 C3 C8 57.2(3)
C15 C10 C11 C12 -0.6(5)
C16 C1 C2 C3 58.4(3)
C16 C1 C2 C15 -53.8(3)
C16 C9 C10 C11 121.5(3)
C16 C9 C10 C15 -57.1(3)
C16 C17 C18 C19 -179.8(3)
C16 C17 C22 C21 -178.4(3)
C17 C18 C19 C20 -1.7(5)
C18 C17 C22 C21 2.1(5)
C18 C19 C20 C21 1.8(6)
C19 C20 C21 C22 0.1(6)
C20 C21 C22 C17 -2.0(6)
C22 C17 C18 C19 -0.2(5)
C23 P1 C1 C2 22.0(3)
C23 P1 C1 C16 -146.5(3)
C23 P1 C45 C46 -87.9(2)
C23 P1 C45 C60 104.0(3)
C23 C24 C25 C26 -127.0(3)
C23 C24 C25 C30 54.1(3)
C23 C24 C37 C32 -55.4(3)
C23 C24 C37 C36 123.1(3)
C23 C38 C39 C40 -56.3(5)
C23 C38 C39 C44 125.0(4)
C24 C23 C38 C31 -1.4(4)
C24 C23 C38 C39 -179.4(3)
C24 C25 C26 C27 -179.0(3)
C24 C25 C30 C29 -179.6(3)
C24 C25 C30 C31 1.2(4)
C25 C24 C37 C32 57.2(3)
C25 C24 C37 C36 -124.3(3)
C25 C26 C27 C28 -0.9(5)
C25 C30 C31 C32 55.4(3)
C25 C30 C31 C38 -56.9(3)
C26 C25 C30 C29 1.4(5)
C26 C25 C30 C31 -177.8(3)
C26 C27 C28 C29 0.7(5)
C27 C28 C29 C30 0.6(5)
C28 C29 C30 C25 -1.6(5)
C28 C29 C30 C31 177.4(3)
C29 C30 C31 C32 -123.7(3)
C29 C30 C31 C38 124.0(3)
C30 C25 C26 C27 -0.2(5)
C30 C31 C32 C33 126.0(3)
C30 C31 C32 C37 -55.8(3)
C30 C31 C38 C23 57.4(3)
C30 C31 C38 C39 -124.4(3)
C31 C32 C33 C34 179.0(3)
C31 C32 C37 C24 -0.8(4)
C31 C32 C37 C36 -179.5(3)
C31 C38 C39 C40 125.8(3)
C31 C38 C39 C44 -53.0(4)
C32 C31 C38 C23 -55.8(3)
C32 C31 C38 C39 122.5(3)
C32 C33 C34 C35 0.1(6)
C33 C32 C37 C24 177.6(3)
C33 C32 C37 C36 -1.1(5)
C33 C34 C35 C36 -0.9(6)
C34 C35 C36 C37 0.6(5)
C35 C36 C37 C24 -178.1(3)
C35 C36 C37 C32 0.3(5)
C37 C24 C25 C26 121.3(3)
C37 C24 C25 C30 -57.5(3)
C37 C32 C33 C34 0.8(5)
C38 C23 C24 C25 -54.6(3)
C38 C23 C24 C37 57.6(3)
C38 C31 C32 C33 -121.4(3)
C38 C31 C32 C37 56.9(3)
C38 C39 C40 C41 -179.3(3)
C38 C39 C44 C43 -179.1(4)
C39 C40 C41 C42 -1.5(7)
C40 C39 C44 C43 2.1(6)
C40 C41 C42 C43 1.8(8)
C41 C42 C43 C44 -0.2(8)
C42 C43 C44 C39 -1.8(7)
C44 C39 C40 C41 -0.5(5)
C45 P1 C1 C2 -87.8(3)
C45 P1 C1 C16 103.6(3)
C45 P1 C23 C24 19.4(3)
C45 P1 C23 C38 -148.6(3)
C45 C46 C47 C48 -125.1(3)
C45 C46 C47 C52 54.8(3)
C45 C46 C59 C54 -54.7(3)
C45 C46 C59 C58 122.6(3)
C45 C60 C61 C62 -43.5(5)
C45 C60 C61 C66 137.6(4)
C46 C45 C60 C53 -2.5(4)
C46 C45 C60 C61 178.1(3)
C46 C47 C48 C49 179.1(3)
C46 C47 C52 C51 -178.7(3)
C46 C47 C52 C53 0.8(4)
C47 C46 C59 C54 57.5(3)
C47 C46 C59 C58 -125.3(3)
C47 C48 C49 C50 -0.2(5)
C47 C52 C53 C54 54.5(3)
C47 C52 C53 C60 -57.0(3)
C48 C47 C52 C51 1.1(5)
C48 C47 C52 C53 -179.4(3)
C48 C49 C50 C51 0.7(5)
C49 C50 C51 C52 -0.3(5)
C50 C51 C52 C47 -0.6(5)
C50 C51 C52 C53 -180.0(3)
C51 C52 C53 C54 -126.1(3)
C51 C52 C53 C60 122.4(3)
C52 C47 C48 C49 -0.8(5)
C52 C53 C54 C55 128.7(3)
C52 C53 C54 C59 -53.6(3)
C52 C53 C60 C45 58.1(3)
C52 C53 C60 C61 -122.3(3)
C53 C54 C55 C56 178.5(3)
C53 C54 C59 C46 -2.4(4)
C53 C54 C59 C58 -179.8(3)
C53 C60 C61 C62 137.1(3)
C53 C60 C61 C66 -41.9(4)
C54 C53 C60 C45 -55.1(3)
C54 C53 C60 C61 124.4(3)
C54 C55 C56 C57 0.7(5)
C55 C54 C59 C46 175.5(3)
C55 C54 C59 C58 -1.9(5)
C55 C56 C57 C58 -1.5(5)
C56 C57 C58 C59 0.6(5)
C57 C58 C59 C46 -175.9(3)
C57 C58 C59 C54 1.2(4)
C59 C46 C47 C48 123.5(3)
C59 C46 C47 C52 -56.7(3)
C59 C54 C55 C56 1.0(5)
C60 C45 C46 C47 -54.2(3)
C60 C45 C46 C59 58.2(3)
C60 C53 C54 C55 -119.8(3)
C60 C53 C54 C59 57.8(3)
C60 C61 C62 C63 -179.8(3)
C60 C61 C66 C65 179.3(3)
C61 C62 C63 C64 1.0(5)
C62 C61 C66 C65 0.3(5)
C62 C63 C64 C65 -0.5(6)
C63 C64 C65 C66 0.0(6)
C64 C65 C66 C61 0.1(6)
C66 C61 C62 C63 -0.9(5)
